data_1539989
loop_
_publ_author_name
'Zandbergen, H.W.'

_publ_section_title
;
 Neutron Powder Diffraction and Magnetic Measurements on Rb Ti I3, Rb V
 I3, and Cs V I3
;
_journal_name_full 'Journal of Solid State Chemistry'
_journal_page_first 308
_journal_page_last 317
_journal_volume 37
_journal_year 1981
_chemical_formula_sum 'I3 Rb Ti'
_chemical_name_systematic 'Rb Ti I3'
_space_group_IT_number 185
_symmetry_space_group_name_Hall 'P 6c -2'
_symmetry_space_group_name_H-M 'P 63 c m'
_cell_angle_alpha 90
_cell_angle_beta 90
_cell_angle_gamma 120
_cell_formula_units_Z 6
_cell_length_a 14.024
_cell_length_b 14.024
_cell_length_c 6.796
_cell_volume 1157.518
_citation_journal_id_ASTM JSSCBI
_cod_data_source_file Zandbergen_JSSCBI_1981_1345.cif
_cod_data_source_block I3Rb1Ti1
_cod_original_formula_sum 'I3 Rb1 Ti1'
_cod_database_code 1539989

loop_
_symmetry_equiv_pos_as_xyz
x,y,z
x-y,x,z+1/2
-y,x-y,z
-x,-y,z+1/2
-x+y,-x,z
y,-x+y,z+1/2
y,x,z
-x+y,y,z+1/2
-x,-x+y,z
-y,-x,z+1/2
x-y,-y,z
x,x-y,z+1/2

loop_
_atom_site_label
_atom_site_type_symbol
_atom_site_fract_x
_atom_site_fract_y
_atom_site_fract_z
_atom_site_occupancy
_atom_site_U_iso_or_equiv
I1 I-1 0.172 0 0.25 1 0.0
Ti1 Ti+2 0 0 0 1 0.0
I2 I-1 0.518 0.166 0.336 1 0.0
Rb1 Rb+1 0.327 0.327 0.28 1 0.0
Ti2 Ti+2 0.3333 0.6667 0.086 1 0.0
